data_7232799
loop_
_publ_author_name
'Aulakh, Jaspreet K.'
'Lobana, Tarlok S.'
'Sood, Henna'
'Arora, Daljit S.'
'Kaur, Raminderjit'
'Singh, Jatinder'
'Garcia-Santos, Isabel'
'Kaur, Manpreet'
'Jasinski, Jerry P.'

_publ_section_title
;
 Silver derivatives of multi-donor heterocyclic thioamides as
 antimicrobial/anticancer agents: unusual bio-activity against methicillin
 resistant S. aureus, S. epidermidis, and E. faecalis and human bone
 cancer MG63 cell line
;
_journal_issue 27
_journal_name_full 'RSC Advances'
_journal_page_first 15470
_journal_paper_doi 10.1039/C9RA01804B
_journal_volume 9
_journal_year 2019
_chemical_formula_moiety 'C40 H34 Ag N2 O P2 S, N O3, H2 O'
_chemical_formula_sum 'C40 H36 Ag N3 O5 P2 S'
_chemical_formula_weight 840.59
_space_group_crystal_system triclinic
_space_group_IT_number 2
_space_group_name_Hall '-P 1'
_space_group_name_H-M_alt 'P -1'
_symmetry_space_group_name_Hall '-P 1'
_symmetry_space_group_name_H-M 'P -1'
_atom_sites_solution_hydrogens mixed
_atom_sites_solution_primary dual
_audit_creation_date 2017-09-26
_audit_creation_method
;
Olex2 1.2
(compiled 2017.08.10 svn.r3458 for OlexSys, GUI svn.r5381)
;
_audit_update_record
;
2018-11-11 deposited with the CCDC.    2019-04-16 downloaded from the CCDC.
;
_cell_angle_alpha 99.534(4)
_cell_angle_beta 103.826(5)
_cell_angle_gamma 114.897(5)
_cell_formula_units_Z 2
_cell_length_a 12.5062(7)
_cell_length_b 13.1744(7)
_cell_length_c 15.1280(7)
_cell_measurement_reflns_used 6377
_cell_measurement_temperature 293(2)
_cell_measurement_theta_max 71.3220
_cell_measurement_theta_min 4.1170
_cell_volume 2092.7(2)
_computing_cell_refinement 'CrysAlisPro 1.171.38.43f (Rigaku OD, 2015)'
_computing_data_collection 'CrysAlisPro 1.171.38.43f (Rigaku OD, 2015)'
_computing_data_reduction 'CrysAlisPro 1.171.38.43f (Rigaku OD, 2015)'
_computing_molecular_graphics 'Olex2 (Dolomanov et al., 2009)'
_computing_publication_material 'Olex2 (Dolomanov et al., 2009)'
_computing_structure_refinement 'ShelXL (Sheldrick, 2015)'
_computing_structure_solution 'ShelXT (Sheldrick, 2015)'
_diffrn_ambient_temperature 293(2)
_diffrn_detector 'CCD plate'
_diffrn_detector_area_resol_mean 16.0416
_diffrn_detector_type Eos
_diffrn_measured_fraction_theta_full 0.998
_diffrn_measured_fraction_theta_max 0.979
_diffrn_measurement_details
;
List of Runs (angles in degrees, time in seconds):

  # Type    Start    End  Width  t~exp~   \w     \q     \k     \f   Frames
#--------------------------------------------------------------------------
  1  \w     44.00  70.00   1.00    1.00    --   35.17 -99.00   0.00   26
  2  \w     46.00  73.00   1.00    1.00    --   35.17 -99.00  90.00   27
  3  \w     16.00  42.00   1.00    1.00    --   35.17 -99.00   0.00   26
  4  \w     43.00  73.00   1.00    1.00    --   35.17 -99.00-120.00   30
  5  \w     42.00 109.00   1.00    2.79    --  108.00 -94.00-120.00   67
  6  \w    104.00 135.00   1.00    2.79    --  108.00 -77.00 -90.00   31
  7  \w     56.00 109.00   1.00    2.79    --  108.00 -94.00  60.00   53
  8  \w     84.00 109.00   1.00    2.79    --  108.00 -94.00  90.00   25
  9  \w     81.00 108.00   1.00    2.79    --  108.00 -94.00 150.00   27
 10  \w     50.00 126.00   1.00    2.79    --  108.00 -30.00  90.00   76
 11  \w    125.00 174.00   1.00    2.79    --  108.00  45.00 150.00   49
 12  \w    123.00 162.00   1.00    2.79    --  108.00  61.00  60.00   39
 13  \w    121.00 163.00   1.00    2.79    --  108.00 111.00 120.00   42
 14  \w    107.00 133.00   1.00    2.79    --  108.00 111.00 150.00   26
 15  \w     94.00 120.00   1.00    2.79    --  108.00  45.00 150.00   26
 16  \w     76.00 178.00   1.00    2.79    --  108.00  15.00 120.00  102
 17  \w     90.00 168.00   1.00    2.79    --  108.00  61.00  30.00   78
 18  \w     80.00 107.00   1.00    1.00    --   35.17 178.00  30.00   27
 19  \w    -42.00  32.00   1.00    1.00    --  -33.50  19.00-180.00   74
 20  \w    -92.00 -58.00   1.00    1.00    --  -33.50 -57.00-180.00   34
 21  \w   -100.00 -12.00   1.00    1.00    --  -33.50 -77.00 -60.00   88
 22  \w    -99.00  -7.00   1.00    1.00    --  -33.50 -77.00  90.00   92
 23  \w   -103.00 -51.00   1.00    1.00    --  -33.50-178.00 -60.00   52
 24  \w   -105.00 -80.00   1.00    1.00    --  -33.50-178.00  30.00   25
 25  \w   -101.00  -7.00   1.00    1.00    --  -33.50 -19.00 150.00   94
 26  \w   -106.00 -76.00   1.00    1.00    --  -33.50 178.00  90.00   30
 27  \w     42.00 125.00   1.00    2.79    --  108.00 -45.00   0.00   83
 28  \w     47.00  73.00   1.00    2.79    --  108.00 -77.00 -90.00   26
 29  \w     44.00 110.00   1.00    2.79    --  108.00 -45.00-150.00   66
 30  \w     47.00  73.00   1.00    2.79    --  108.00 -94.00-150.00   26
 31  \w     38.00 114.00   1.00    2.79    --  108.00-111.00   0.00   76
 32  \w     43.00 116.00   1.00    2.79    --  108.00 -77.00 120.00   73
;
_diffrn_measurement_device 'four-circle diffractometer'
_diffrn_measurement_device_type 'Rigaku, Oxford diffraction'
_diffrn_measurement_method '\w scans'
_diffrn_orient_matrix_type 'CrysAlisPro convention (1999,Acta A55,543-557)'
_diffrn_orient_matrix_UB_11 -0.0830598000
_diffrn_orient_matrix_UB_12 -0.0946797000
_diffrn_orient_matrix_UB_13 0.0372246000
_diffrn_orient_matrix_UB_21 0.1055560000
_diffrn_orient_matrix_UB_22 -0.0318189000
_diffrn_orient_matrix_UB_23 0.0309798000
_diffrn_orient_matrix_UB_31 0.0538066000
_diffrn_orient_matrix_UB_32 0.0911802000
_diffrn_orient_matrix_UB_33 0.0987919000
_diffrn_radiation_monochromator graphite
_diffrn_radiation_probe x-ray
_diffrn_radiation_type CuK\a
_diffrn_radiation_wavelength 1.54184
_diffrn_reflns_av_R_equivalents 0.0586
_diffrn_reflns_av_unetI/netI 0.0610
_diffrn_reflns_Laue_measured_fraction_full 0.998
_diffrn_reflns_Laue_measured_fraction_max 0.979
_diffrn_reflns_limit_h_max 13
_diffrn_reflns_limit_h_min -15
_diffrn_reflns_limit_k_max 16
_diffrn_reflns_limit_k_min -14
_diffrn_reflns_limit_l_max 18
_diffrn_reflns_limit_l_min -18
_diffrn_reflns_number 15670
_diffrn_reflns_point_group_measured_fraction_full 0.998
_diffrn_reflns_point_group_measured_fraction_max 0.979
_diffrn_reflns_theta_full 67.684
_diffrn_reflns_theta_max 71.221
_diffrn_reflns_theta_min 3.881
_diffrn_source 'fine-focus sealed X-ray tube'
_diffrn_source_type 'Enhance (Cu) X-ray Source'
_exptl_absorpt_coefficient_mu 5.408
_exptl_absorpt_correction_T_max 1.00000
_exptl_absorpt_correction_T_min 0.26233
_exptl_absorpt_correction_type multi-scan
_exptl_absorpt_process_details
;
CrysAlisPro 1.171.38.43f (Rigaku Oxford Diffraction, 2015)
Empirical absorption correction using spherical harmonics,
 implemented in SCALE3 ABSPACK scaling algorithm.
;
_exptl_crystal_colour colourless
_exptl_crystal_colour_primary colourless
_exptl_crystal_density_diffrn 1.334
_exptl_crystal_description irregular
_exptl_crystal_F_000 860
_exptl_crystal_size_max 0.34
_exptl_crystal_size_mid 0.18
_exptl_crystal_size_min 0.14
_refine_diff_density_max 0.745
_refine_diff_density_min -0.972
_refine_diff_density_rms 0.075
_refine_ls_extinction_method none
_refine_ls_goodness_of_fit_ref 1.028
_refine_ls_hydrogen_treatment constr
_refine_ls_matrix_type full
_refine_ls_number_parameters 472
_refine_ls_number_reflns 7954
_refine_ls_number_restraints 0
_refine_ls_restrained_S_all 1.028
_refine_ls_R_factor_all 0.0519
_refine_ls_R_factor_gt 0.0449
_refine_ls_shift/su_max 0.000
_refine_ls_shift/su_mean 0.000
_refine_ls_structure_factor_coef Fsqd
_refine_ls_weighting_details 'w=1/[\s^2^(Fo^2^)+(0.0672P)^2^+0.2793P] where P=(Fo^2^+2Fc^2^)/3'
_refine_ls_weighting_scheme calc
_refine_ls_wR_factor_gt 0.1161
_refine_ls_wR_factor_ref 0.1226
_reflns_Friedel_coverage 0.000
_reflns_number_gt 6920
_reflns_number_total 7954
_reflns_threshold_expression 'I > 2\s(I)'
_cod_data_source_file c9ra01804b2.cif
_cod_data_source_block 7
_cod_database_code 7232799
_shelxl_version_number 2014/6
_chemical_oxdiff_formula 'C12 H12 O2 N2 S2 Cu'
_chemical_oxdiff_usercomment 'Lobana's JPL-248'
_shelx_space_group_comment
;
The symmetry employed for this shelxl refinement is uniquely defined
by the following loop, which should always be used as a source of
symmetry information in preference to the above space-group names.
They are only intended as comments.
;
_shelx_estimated_absorpt_t_max 0.518
_shelx_estimated_absorpt_t_min 0.261
_reflns_odcompleteness_completeness 99.80
_reflns_odcompleteness_iscentric 1
_reflns_odcompleteness_theta 68.13
_olex2_refinement_description
;
1. Fixed Uiso
 At 1.2 times of:
  All C(H) groups, All N(H) groups
 At 1.5 times of:
  All O(H,H) groups
2.a Free rotating group:
 O1W(H1WA,H1WB)
2.b Aromatic/amide H refined with riding coordinates:
 N1A(H1A), N2A(H2A), C3A(H3A), C4A(H4A), C6A(H6A), C7A(H7A), C8A(H8A),
 C9A(H9A), C10A(H10A), C12A(H12A), C13A(H13A), C14A(H14A), C15A(H15A),
 C16A(H16A), C18A(H18A), C19A(H19A), C20A(H20A), C21A(H21A), C22A(H22A),
 C24A(H24A), C25A(H25A), C26A(H26A), C27A(H27A), C28A(H28A), C30A(H30A),
 C31A(H31A), C32A(H32A), C33A(H33A), C34A(H34A), C36A(H36A), C37A(H37A),
 C38A(H38A), C39A(H39A), C40A(H40A)
;
_olex2_exptl_crystal_mounting_method 'polymer loop'
_olex2_submission_special_instructions 'No special instructions were received'
_oxdiff_exptl_absorpt_empirical_details
;
Empirical correction (ABSPACK) includes:
- Absorption correction using spherical harmonics
- Frame scaling
;
_oxdiff_exptl_absorpt_empirical_full_max 2.900
_oxdiff_exptl_absorpt_empirical_full_min 0.654

loop_
_space_group_symop_operation_xyz
'x, y, z'
'-x, -y, -z'

loop_
_atom_site_label
_atom_site_type_symbol
_atom_site_fract_x
_atom_site_fract_y
_atom_site_fract_z
_atom_site_U_iso_or_equiv
_atom_site_adp_type
_atom_site_occupancy
_atom_site_site_symmetry_order
_atom_site_calc_flag
_atom_site_refinement_flags_posn
Ag1A Ag 0.39785(2) 0.42426(2) 0.72543(2) 0.04240(6) Uani 1 1 d .
S1A S 0.60422(8) 0.61590(8) 0.79924(7) 0.0588(2) Uani 1 1 d .
P1A P 0.40092(6) 0.23961(6) 0.67174(5) 0.03662(14) Uani 1 1 d .
P2A P 0.22265(6) 0.46162(6) 0.65502(5) 0.03916(15) Uani 1 1 d .
O1A O 0.7226(4) 1.0049(3) 0.9996(3) 0.0911(11) Uani 1 1 d .
O1B O 0.3793(3) 0.4129(3) 0.8957(2) 0.0765(9) Uani 1 1 d .
O1W O 0.8605(4) 0.9227(5) 0.8503(3) 0.1217(17) Uani 1 1 d .
H1WA H 0.9100 0.9040 0.8839 0.183 Uiso 1 1 d G
H1WB H 0.8927 0.9970 0.8662 0.183 Uiso 1 1 d G
O2B O 0.2275(3) 0.2916(3) 0.9302(2) 0.0851(10) Uani 1 1 d .
O3B O 0.2592(4) 0.4681(4) 0.9452(4) 0.1166(15) Uani 1 1 d .
N1A N 0.6572(3) 0.8197(2) 0.91071(19) 0.0512(7) Uani 1 1 d .
H1A H 0.7104 0.8476 0.8826 0.061 Uiso 1 1 calc R
N1B N 0.2865(4) 0.3899(3) 0.9237(2) 0.0694(9) Uani 1 1 d .
N2A N 0.5040(3) 0.6598(3) 0.92833(18) 0.0510(7) Uani 1 1 d .
H2A H 0.4581 0.5850 0.9137 0.061 Uiso 1 1 calc R
C1A C 0.5862(3) 0.7019(3) 0.8840(2) 0.0439(7) Uani 1 1 d .
C2A C 0.6522(4) 0.9002(3) 0.9799(3) 0.0610(9) Uani 1 1 d .
C3A C 0.5584(4) 0.8472(4) 1.0214(3) 0.0695(11) Uani 1 1 d .
H3A H 0.5453 0.8940 1.0661 0.083 Uiso 1 1 calc R
C4A C 0.4905(4) 0.7312(4) 0.9959(3) 0.0654(10) Uani 1 1 d .
H4A H 0.4322 0.6979 1.0249 0.078 Uiso 1 1 calc R
C5A C 0.5255(3) 0.2238(3) 0.7481(2) 0.0437(6) Uani 1 1 d .
C6A C 0.6373(3) 0.3225(4) 0.8040(3) 0.0654(10) Uani 1 1 d .
H6A H 0.6491 0.3967 0.8025 0.078 Uiso 1 1 calc R
C7A C 0.7323(5) 0.3101(5) 0.8625(4) 0.1003(19) Uani 1 1 d .
H7A H 0.8078 0.3767 0.8999 0.120 Uiso 1 1 calc R
C8A C 0.7171(5) 0.2028(5) 0.8662(4) 0.0951(14) Uani 1 1 d .
H8A H 0.7824 0.1965 0.9053 0.114 Uiso 1 1 calc R
C9A C 0.6063(4) 0.1041(4) 0.8126(3) 0.0761(10) Uani 1 1 d .
H9A H 0.5956 0.0307 0.8160 0.091 Uiso 1 1 calc R
C10A C 0.5093(4) 0.1134(3) 0.7531(3) 0.0603(8) Uani 1 1 d .
H10A H 0.4338 0.0462 0.7167 0.072 Uiso 1 1 calc R
C11A C 0.4086(3) 0.2054(2) 0.5517(2) 0.0423(6) Uani 1 1 d .
C12A C 0.4814(3) 0.1573(3) 0.5295(3) 0.0557(8) Uani 1 1 d .
H12A H 0.5282 0.1393 0.5759 0.067 Uiso 1 1 calc R
C13A C 0.4840(4) 0.1359(4) 0.4370(3) 0.0776(11) Uani 1 1 d .
H13A H 0.5340 0.1047 0.4221 0.093 Uiso 1 1 calc R
C14A C 0.4146(5) 0.1600(4) 0.3682(3) 0.0759(12) Uani 1 1 d .
H14A H 0.4164 0.1443 0.3065 0.091 Uiso 1 1 calc R
C15A C 0.3418(4) 0.2076(4) 0.3900(3) 0.0689(11) Uani 1 1 d .
H15A H 0.2939 0.2238 0.3430 0.083 Uiso 1 1 calc R
C16A C 0.3400(3) 0.2312(3) 0.4816(2) 0.0546(8) Uani 1 1 d .
H16A H 0.2919 0.2649 0.4964 0.066 Uiso 1 1 calc R
C17A C 0.2573(3) 0.1150(2) 0.6667(2) 0.0421(6) Uani 1 1 d .
C18A C 0.1739(4) 0.0232(3) 0.5850(3) 0.0570(9) Uani 1 1 d .
H18A H 0.1920 0.0198 0.5288 0.068 Uiso 1 1 calc R
C19A C 0.0627(4) -0.0643(3) 0.5866(4) 0.0752(13) Uani 1 1 d .
H19A H 0.0055 -0.1248 0.5310 0.090 Uiso 1 1 calc R
C20A C 0.0373(4) -0.0614(4) 0.6706(4) 0.0739(12) Uani 1 1 d .
H20A H -0.0365 -0.1202 0.6719 0.089 Uiso 1 1 calc R
C21A C 0.1224(4) 0.0296(4) 0.7528(3) 0.0670(10) Uani 1 1 d .
H21A H 0.1061 0.0316 0.8098 0.080 Uiso 1 1 calc R
C22A C 0.2305(3) 0.1169(3) 0.7505(3) 0.0541(8) Uani 1 1 d .
H22A H 0.2865 0.1783 0.8059 0.065 Uiso 1 1 calc R
C23A C 0.0666(3) 0.3600(3) 0.6509(2) 0.0412(6) Uani 1 1 d .
C24A C 0.0479(3) 0.2579(3) 0.6728(3) 0.0581(8) Uani 1 1 d .
H24A H 0.1148 0.2427 0.6899 0.070 Uiso 1 1 calc R
C25A C -0.0702(4) 0.1772(4) 0.6696(4) 0.0801(12) Uani 1 1 d .
H25A H -0.0824 0.1075 0.6829 0.096 Uiso 1 1 calc R
C26A C -0.1689(4) 0.2010(4) 0.6466(4) 0.0749(11) Uani 1 1 d .
H26A H -0.2474 0.1486 0.6462 0.090 Uiso 1 1 calc R
C27A C -0.1508(4) 0.3021(4) 0.6243(4) 0.0768(12) Uani 1 1 d .
H27A H -0.2177 0.3174 0.6076 0.092 Uiso 1 1 calc R
C28A C -0.0343(3) 0.3815(3) 0.6265(3) 0.0620(9) Uani 1 1 d .
H28A H -0.0233 0.4501 0.6115 0.074 Uiso 1 1 calc R
C29A C 0.2132(3) 0.4490(2) 0.5311(2) 0.0402(6) Uani 1 1 d .
C30A C 0.1026(3) 0.3822(3) 0.4534(2) 0.0470(7) Uani 1 1 d .
H30A H 0.0271 0.3427 0.4634 0.056 Uiso 1 1 calc R
C31A C 0.1034(4) 0.3735(3) 0.3607(3) 0.0591(9) Uani 1 1 d .
H31A H 0.0286 0.3287 0.3092 0.071 Uiso 1 1 calc R
C32A C 0.2138(4) 0.4307(4) 0.3451(3) 0.0644(9) Uani 1 1 d .
H32A H 0.2140 0.4247 0.2830 0.077 Uiso 1 1 calc R
C33A C 0.3254(4) 0.4976(4) 0.4217(3) 0.0670(10) Uani 1 1 d .
H33A H 0.4004 0.5366 0.4111 0.080 Uiso 1 1 calc R
C34A C 0.3252(3) 0.5063(3) 0.5136(3) 0.0543(8) Uani 1 1 d .
H34A H 0.4005 0.5508 0.5647 0.065 Uiso 1 1 calc R
C35A C 0.2356(3) 0.6061(3) 0.6993(2) 0.0448(7) Uani 1 1 d .
C36A C 0.2418(3) 0.6810(3) 0.6448(3) 0.0571(9) Uani 1 1 d .
H36A H 0.2400 0.6593 0.5825 0.069 Uiso 1 1 calc R
C37A C 0.2509(4) 0.7894(3) 0.6828(4) 0.0739(12) Uani 1 1 d .
H37A H 0.2531 0.8391 0.6453 0.089 Uiso 1 1 calc R
C38A C 0.2564(4) 0.8230(3) 0.7748(4) 0.0776(14) Uani 1 1 d .
H38A H 0.2651 0.8964 0.8005 0.093 Uiso 1 1 calc R
C39A C 0.2492(4) 0.7481(4) 0.8295(3) 0.0820(13) Uani 1 1 d .
H39A H 0.2512 0.7707 0.8918 0.098 Uiso 1 1 calc R
C40A C 0.2389(4) 0.6393(4) 0.7926(3) 0.0674(10) Uani 1 1 d .
H40A H 0.2342 0.5891 0.8299 0.081 Uiso 1 1 calc R

loop_
_atom_site_aniso_label
_atom_site_aniso_U_11
_atom_site_aniso_U_22
_atom_site_aniso_U_33
_atom_site_aniso_U_23
_atom_site_aniso_U_13
_atom_site_aniso_U_12
Ag1A 0.04211(10) 0.03849(9) 0.04355(11) 0.00851(7) 0.00933(8) 0.02102(7)
S1A 0.0461(4) 0.0496(4) 0.0638(5) -0.0015(3) 0.0244(3) 0.0120(3)
P1A 0.0347(3) 0.0347(3) 0.0394(3) 0.0099(2) 0.0105(2) 0.0175(2)
P2A 0.0365(3) 0.0364(3) 0.0454(4) 0.0119(3) 0.0100(3) 0.0205(2)
O1A 0.119(3) 0.0450(14) 0.086(2) 0.0039(13) 0.0354(18) 0.0244(15)
O1B 0.0817(19) 0.0689(17) 0.0558(14) 0.0231(12) 0.0240(13) 0.0143(14)
O1W 0.079(2) 0.145(4) 0.112(3) 0.041(3) 0.0486(19) 0.018(2)
O2B 0.091(2) 0.0620(17) 0.0898(19) 0.0305(14) 0.0433(16) 0.0171(15)
O3B 0.106(3) 0.083(2) 0.168(4) 0.047(2) 0.050(3) 0.0476(19)
N1A 0.0547(14) 0.0436(13) 0.0446(13) 0.0099(10) 0.0164(11) 0.0159(11)
N1B 0.073(2) 0.0576(18) 0.0572(17) 0.0204(13) 0.0131(15) 0.0180(15)
N2A 0.0484(13) 0.0515(14) 0.0408(13) 0.0098(10) 0.0161(10) 0.0143(11)
C1A 0.0406(13) 0.0446(14) 0.0392(14) 0.0114(11) 0.0099(11) 0.0166(11)
C2A 0.070(2) 0.0486(17) 0.0494(18) 0.0049(14) 0.0111(15) 0.0245(15)
C3A 0.083(2) 0.070(2) 0.0498(18) 0.0022(16) 0.0266(16) 0.0358(18)
C4A 0.068(2) 0.080(2) 0.0449(16) 0.0130(15) 0.0271(14) 0.0302(17)
C5A 0.0440(13) 0.0527(14) 0.0408(14) 0.0154(11) 0.0141(10) 0.0289(10)
C6A 0.0459(17) 0.064(2) 0.074(2) 0.0170(17) 0.0065(16) 0.0245(15)
C7A 0.057(2) 0.119(4) 0.098(4) 0.019(3) -0.010(2) 0.043(2)
C8A 0.092(2) 0.144(3) 0.079(3) 0.037(3) 0.014(2) 0.090(2)
C9A 0.103(2) 0.100(2) 0.070(2) 0.0414(18) 0.0340(18) 0.0799(16)
C10A 0.0699(18) 0.0664(17) 0.065(2) 0.0269(15) 0.0237(15) 0.0474(13)
C11A 0.0427(13) 0.0364(13) 0.0448(14) 0.0099(10) 0.0166(11) 0.0164(10)
C12A 0.0644(17) 0.0626(17) 0.0577(17) 0.0227(13) 0.0285(13) 0.0405(13)
C13A 0.100(2) 0.093(2) 0.077(2) 0.0308(18) 0.0551(17) 0.0645(18)
C14A 0.105(3) 0.083(3) 0.0522(18) 0.0233(17) 0.0419(17) 0.048(2)
C15A 0.083(2) 0.078(2) 0.0427(17) 0.0207(16) 0.0145(16) 0.0389(19)
C16A 0.0604(17) 0.0567(17) 0.0505(17) 0.0170(13) 0.0164(13) 0.0327(13)
C17A 0.0382(12) 0.0351(12) 0.0538(16) 0.0156(11) 0.0123(11) 0.0194(10)
C18A 0.0571(18) 0.0418(15) 0.0588(19) 0.0096(13) 0.0151(15) 0.0168(13)
C19A 0.057(2) 0.0448(19) 0.088(3) 0.0120(18) 0.006(2) 0.0071(16)
C20A 0.0453(18) 0.056(2) 0.116(3) 0.042(2) 0.0274(19) 0.0152(15)
C21A 0.0632(19) 0.064(2) 0.089(2) 0.0414(17) 0.0394(17) 0.0311(15)
C22A 0.0502(16) 0.0494(16) 0.0642(19) 0.0224(13) 0.0196(14) 0.0235(12)
C23A 0.0380(12) 0.0459(13) 0.0442(14) 0.0152(11) 0.0163(10) 0.0224(10)
C24A 0.0521(16) 0.0573(17) 0.080(2) 0.0360(15) 0.0269(15) 0.0320(12)
C25A 0.070(2) 0.066(2) 0.121(3) 0.055(2) 0.044(2) 0.0329(17)
C26A 0.0512(18) 0.077(2) 0.103(3) 0.040(2) 0.0395(18) 0.0252(17)
C27A 0.0498(17) 0.089(3) 0.111(3) 0.046(2) 0.0349(18) 0.0414(16)
C28A 0.0502(15) 0.0627(18) 0.092(2) 0.0376(16) 0.0304(15) 0.0354(13)
C29A 0.0422(13) 0.0331(11) 0.0486(14) 0.0129(10) 0.0161(11) 0.0207(9)
C30A 0.0401(14) 0.0447(14) 0.0516(16) 0.0136(12) 0.0139(12) 0.0176(11)
C31A 0.0617(19) 0.066(2) 0.0467(17) 0.0138(14) 0.0142(14) 0.0317(15)
C32A 0.078(2) 0.075(2) 0.0571(18) 0.0257(15) 0.0345(15) 0.0444(16)
C33A 0.0627(19) 0.066(2) 0.081(2) 0.0273(17) 0.0401(16) 0.0286(16)
C34A 0.0439(15) 0.0494(16) 0.0638(19) 0.0170(14) 0.0179(13) 0.0178(12)
C35A 0.0394(13) 0.0376(13) 0.0506(16) 0.0041(11) 0.0047(11) 0.0217(10)
C36A 0.0567(17) 0.0421(15) 0.070(2) 0.0157(14) 0.0183(15) 0.0240(13)
C37A 0.067(2) 0.0409(16) 0.109(3) 0.0216(18) 0.025(2) 0.0251(15)
C38A 0.063(2) 0.0469(17) 0.104(3) -0.006(2) 0.009(2) 0.0312(14)
C39A 0.088(2) 0.086(2) 0.064(2) -0.008(2) 0.007(2) 0.0558(19)
C40A 0.082(2) 0.070(2) 0.0522(19) 0.0108(16) 0.0105(17) 0.0478(16)

loop_
_atom_type_symbol
_atom_type_description
_atom_type_scat_dispersion_real
_atom_type_scat_dispersion_imag
_atom_type_scat_source
C C 0.0181 0.0091 'International Tables Vol C Tables 4.2.6.8 and 6.1.1.4'
H H 0.0000 0.0000 'International Tables Vol C Tables 4.2.6.8 and 6.1.1.4'
Ag Ag 0.1306 4.2820 'International Tables Vol C Tables 4.2.6.8 and 6.1.1.4'
N N 0.0311 0.0180 'International Tables Vol C Tables 4.2.6.8 and 6.1.1.4'
O O 0.0492 0.0322 'International Tables Vol C Tables 4.2.6.8 and 6.1.1.4'
P P 0.2955 0.4335 'International Tables Vol C Tables 4.2.6.8 and 6.1.1.4'
S S 0.3331 0.5567 'International Tables Vol C Tables 4.2.6.8 and 6.1.1.4'

loop_
_geom_angle_atom_site_label_1
_geom_angle_atom_site_label_2
_geom_angle_atom_site_label_3
_geom_angle
P1A Ag1A S1A 119.40(3)
P1A Ag1A P2A 124.53(2)
P2A Ag1A S1A 110.51(3)
C1A S1A Ag1A 106.81(11)
C5A P1A Ag1A 116.06(10)
C5A P1A C11A 105.27(14)
C5A P1A C17A 103.75(14)
C11A P1A Ag1A 115.32(10)
C17A P1A Ag1A 110.59(10)
C17A P1A C11A 104.63(14)
C23A P2A Ag1A 117.59(11)
C23A P2A C29A 106.18(13)
C23A P2A C35A 103.30(14)
C29A P2A Ag1A 104.83(10)
C29A P2A C35A 103.56(15)
C35A P2A Ag1A 119.86(10)
H1WA O1W H1WB 109.5
C1A N1A H1A 117.1
C1A N1A C2A 125.9(3)
C2A N1A H1A 117.1
O2B N1B O1B 119.5(4)
O2B N1B O3B 121.7(5)
O3B N1B O1B 118.8(4)
C1A N2A H2A 118.9
C1A N2A C4A 122.2(3)
C4A N2A H2A 118.9
N1A C1A S1A 120.2(3)
N2A C1A S1A 123.4(2)
N2A C1A N1A 116.4(3)
O1A C2A N1A 120.3(4)
O1A C2A C3A 126.0(4)
N1A C2A C3A 113.8(3)
C2A C3A H3A 120.0
C4A C3A C2A 119.9(4)
C4A C3A H3A 120.0
N2A C4A H4A 119.1
C3A C4A N2A 121.7(4)
C3A C4A H4A 119.1
C6A C5A P1A 119.5(3)
C6A C5A C10A 119.2(3)
C10A C5A P1A 121.3(2)
C5A C6A H6A 120.3
C5A C6A C7A 119.4(4)
C7A C6A H6A 120.3
C6A C7A H7A 119.3
C8A C7A C6A 121.4(5)
C8A C7A H7A 119.3
C7A C8A H8A 119.9
C7A C8A C9A 120.1(4)
C9A C8A H8A 119.9
C8A C9A H9A 120.0
C8A C9A C10A 119.9(4)
C10A C9A H9A 120.0
C5A C10A H10A 120.0
C9A C10A C5A 120.0(4)
C9A C10A H10A 120.0
C12A C11A P1A 122.7(3)
C12A C11A C16A 119.3(3)
C16A C11A P1A 118.0(3)
C11A C12A H12A 120.4
C11A C12A C13A 119.2(4)
C13A C12A H12A 120.4
C12A C13A H13A 119.5
C14A C13A C12A 121.0(4)
C14A C13A H13A 119.5
C13A C14A H14A 120.1
C13A C14A C15A 119.9(4)
C15A C14A H14A 120.1
C14A C15A H15A 120.1
C14A C15A C16A 119.9(4)
C16A C15A H15A 120.1
C11A C16A H16A 119.6
C15A C16A C11A 120.7(4)
C15A C16A H16A 119.6
C18A C17A P1A 124.2(3)
C18A C17A C22A 119.1(3)
C22A C17A P1A 116.6(2)
C17A C18A H18A 119.9
C17A C18A C19A 120.1(4)
C19A C18A H18A 119.9
C18A C19A H19A 120.0
C20A C19A C18A 120.1(4)
C20A C19A H19A 120.0
C19A C20A H20A 120.2
C19A C20A C21A 119.6(4)
C21A C20A H20A 120.2
C20A C21A H21A 119.9
C22A C21A C20A 120.1(4)
C22A C21A H21A 119.9
C17A C22A H22A 119.5
C21A C22A C17A 120.9(3)
C21A C22A H22A 119.5
C24A C23A P2A 118.9(2)
C24A C23A C28A 118.6(3)
C28A C23A P2A 122.5(3)
C23A C24A H24A 119.6
C23A C24A C25A 120.8(4)
C25A C24A H24A 119.6
C24A C25A H25A 120.1
C26A C25A C24A 119.7(4)
C26A C25A H25A 120.1
C25A C26A H26A 120.2
C27A C26A C25A 119.6(4)
C27A C26A H26A 120.2
C26A C27A H27A 119.6
C26A C27A C28A 120.8(4)
C28A C27A H27A 119.6
C23A C28A H28A 119.8
C27A C28A C23A 120.5(4)
C27A C28A H28A 119.8
C30A C29A P2A 123.9(2)
C30A C29A C34A 118.3(3)
C34A C29A P2A 117.7(2)
C29A C30A H30A 119.7
C29A C30A C31A 120.7(3)
C31A C30A H30A 119.7
C30A C31A H31A 119.9
C32A C31A C30A 120.2(3)
C32A C31A H31A 119.9
C31A C32A H32A 120.0
C31A C32A C33A 120.0(4)
C33A C32A H32A 120.0
C32A C33A H33A 120.0
C34A C33A C32A 120.1(4)
C34A C33A H33A 120.0
C29A C34A H34A 119.6
C33A C34A C29A 120.8(3)
C33A C34A H34A 119.6
C36A C35A P2A 123.1(3)
C36A C35A C40A 119.7(3)
C40A C35A P2A 117.2(3)
C35A C36A H36A 120.0
C35A C36A C37A 120.1(4)
C37A C36A H36A 120.0
C36A C37A H37A 119.9
C38A C37A C36A 120.2(5)
C38A C37A H37A 119.9
C37A C38A H38A 120.0
C37A C38A C39A 120.0(4)
C39A C38A H38A 120.0
C38A C39A H39A 119.7
C38A C39A C40A 120.6(4)
C40A C39A H39A 119.7
C35A C40A H40A 120.3
C39A C40A C35A 119.3(4)
C39A C40A H40A 120.3

loop_
_geom_bond_atom_site_label_1
_geom_bond_atom_site_label_2
_geom_bond_distance
Ag1A S1A 2.5464(9)
Ag1A P1A 2.4531(7)
Ag1A P2A 2.4787(8)
S1A C1A 1.688(3)
P1A C5A 1.816(3)
P1A C11A 1.833(3)
P1A C17A 1.826(3)
P2A C23A 1.822(3)
P2A C29A 1.825(3)
P2A C35A 1.834(3)
O1A C2A 1.218(5)
O1B N1B 1.264(5)
O1W H1WA 0.8498
O1W H1WB 0.8507
O2B N1B 1.227(5)
O3B N1B 1.235(6)
N1A H1A 0.8600
N1A C1A 1.350(4)
N1A C2A 1.395(5)
N2A H2A 0.8600
N2A C1A 1.337(4)
N2A C4A 1.363(5)
C2A C3A 1.437(6)
C3A H3A 0.9300
C3A C4A 1.326(6)
C4A H4A 0.9300
C5A C6A 1.379(5)
C5A C10A 1.400(5)
C6A H6A 0.9300
C6A C7A 1.389(6)
C7A H7A 0.9300
C7A C8A 1.358(8)
C8A H8A 0.9300
C8A C9A 1.366(7)
C9A H9A 0.9300
C9A C10A 1.391(5)
C10A H10A 0.9300
C11A C12A 1.380(5)
C11A C16A 1.381(5)
C12A H12A 0.9300
C12A C13A 1.392(6)
C13A H13A 0.9300
C13A C14A 1.360(7)
C14A H14A 0.9300
C14A C15A 1.373(7)
C15A H15A 0.9300
C15A C16A 1.378(5)
C16A H16A 0.9300
C17A C18A 1.380(4)
C17A C22A 1.386(5)
C18A H18A 0.9300
C18A C19A 1.393(6)
C19A H19A 0.9300
C19A C20A 1.380(7)
C20A H20A 0.9300
C20A C21A 1.385(6)
C21A H21A 0.9300
C21A C22A 1.371(5)
C22A H22A 0.9300
C23A C24A 1.375(5)
C23A C28A 1.387(5)
C24A H24A 0.9300
C24A C25A 1.393(6)
C25A H25A 0.9300
C25A C26A 1.379(7)
C26A H26A 0.9300
C26A C27A 1.366(7)
C27A H27A 0.9300
C27A C28A 1.379(6)
C28A H28A 0.9300
C29A C30A 1.387(4)
C29A C34A 1.398(5)
C30A H30A 0.9300
C30A C31A 1.391(5)
C31A H31A 0.9300
C31A C32A 1.367(6)
C32A H32A 0.9300
C32A C33A 1.386(6)
C33A H33A 0.9300
C33A C34A 1.376(6)
C34A H34A 0.9300
C35A C36A 1.378(5)
C35A C40A 1.392(5)
C36A H36A 0.9300
C36A C37A 1.394(5)
C37A H37A 0.9300
C37A C38A 1.364(8)
C38A H38A 0.9300
C38A C39A 1.377(8)
C39A H39A 0.9300
C39A C40A 1.389(6)
C40A H40A 0.9300

loop_
_geom_hbond_atom_site_label_D
_geom_hbond_atom_site_label_H
_geom_hbond_atom_site_label_A
_geom_hbond_distance_DH
_geom_hbond_distance_HA
_geom_hbond_distance_DA
_geom_hbond_angle_DHA
N1A H1A O1W 0.86 1.94 2.785(5) 165.8
N2A H2A O1B 0.86 1.99 2.843(4) 169.5
N2A H2A O3B 0.86 2.52 3.146(5) 129.9
N2A H2A N1B 0.86 2.62 3.424(5) 155.9
C22A H22A O2B 0.93 2.64 3.277(5) 126.2

loop_
_smtbx_masks_void_nr
_smtbx_masks_void_average_x
_smtbx_masks_void_average_y
_smtbx_masks_void_average_z
_smtbx_masks_void_volume
_smtbx_masks_void_count_electrons
1 0.000 0.500 1.000 225.8 49.9
